data_2208815
loop_
_publ_author_name
'Yang, Hong-Wei'
'Li, Yi-Zhi'
'Pan, Xu'
'Sun, Jiang-Tao'
'Zhu, Cheng-Jian'

_publ_section_title (1<i>R</i>,2<i>R</i>)-(+)-1-(2-Hydroxybenzylideneamino)-2-(<i>p</i>-tolylsulfonylamino)cyclohexane
_journal_coeditor_code CF2014
_journal_issue 5
_journal_name_full 'Acta Crystallographica Section E'
_journal_page_first o1982
_journal_page_last o1983
_journal_paper_doi 10.1107/S1600536806013808
_journal_volume 62
_journal_year 2006
_chemical_formula_iupac 'C20 H24 N2 O3 S'
_chemical_formula_moiety 'C20 H24 N2 O3 S'
_chemical_formula_sum 'C20 H24 N2 O3 S'
_chemical_formula_weight 372.47
_chemical_melting_point .419E-305
_chemical_name_systematic
;
(1R,2R)-(+)-1-(2-Hydroxybenzylideneamino)-2-(p-tolylsulfonylamino)cyclohexane
;
_space_group_IT_number 19
_symmetry_cell_setting orthorhombic
_symmetry_space_group_name_Hall 'P 2ac 2ab'
_symmetry_space_group_name_H-M 'P 21 21 21'
_atom_sites_solution_hydrogens geom
_atom_sites_solution_primary direct
_atom_sites_solution_secondary difmap
_cell_angle_alpha 90.00
_cell_angle_beta 90.00
_cell_angle_gamma 90.00
_cell_formula_units_Z 4
_cell_length_a 8.134(2)
_cell_length_b 11.043(3)
_cell_length_c 21.385(6)
_cell_measurement_reflns_used 903
_cell_measurement_temperature 293(2)
_cell_measurement_theta_max 25.69
_cell_measurement_theta_min 2.65
_cell_volume 1920.9(9)
_computing_cell_refinement SMART
_computing_data_collection 'SMART (Bruker, 2000)'
_computing_data_reduction 'SAINT (Bruker, 2000)'
_computing_molecular_graphics 'SHELXTL and MERCURY (Bruno <i>et al.</i>,  2002)'
_computing_publication_material SHELXTL
_computing_structure_refinement SHELXTL
_computing_structure_solution 'SHELXTL (Bruker, 2000)'
_diffrn_ambient_temperature 293(2)
_diffrn_measured_fraction_theta_full 0.986
_diffrn_measured_fraction_theta_max 0.986
_diffrn_measurement_device_type 'Bruker SMART APEX CCD area-detector'
_diffrn_measurement_method '\f and \w'
_diffrn_radiation_monochromator graphite
_diffrn_radiation_source 'sealed tube'
_diffrn_radiation_type MoK\a
_diffrn_radiation_wavelength 0.71073
_diffrn_reflns_av_R_equivalents 0.0491
_diffrn_reflns_av_sigmaI/netI 0.0613
_diffrn_reflns_limit_h_max 9
_diffrn_reflns_limit_h_min -6
_diffrn_reflns_limit_k_max 11
_diffrn_reflns_limit_k_min -13
_diffrn_reflns_limit_l_max 26
_diffrn_reflns_limit_l_min -25
_diffrn_reflns_number 10001
_diffrn_reflns_theta_full 26.00
_diffrn_reflns_theta_max 26.00
_diffrn_reflns_theta_min 1.90
_diffrn_standards_number 0
_exptl_absorpt_coefficient_mu 0.190
_exptl_absorpt_correction_T_max 0.963
_exptl_absorpt_correction_T_min 0.952
_exptl_absorpt_correction_type multi-scan
_exptl_absorpt_process_details '(SADABS; Bruker, 2000)'
_exptl_crystal_colour yellow
_exptl_crystal_density_diffrn 1.288
_exptl_crystal_density_method 'not measured'
_exptl_crystal_description block
_exptl_crystal_F_000 792
_exptl_crystal_size_max 0.30
_exptl_crystal_size_mid 0.24
_exptl_crystal_size_min 0.22
_refine_diff_density_max 0.261
_refine_diff_density_min -0.389
_refine_ls_abs_structure_details 'Flack (1983), with how many Friedel pairs'
_refine_ls_abs_structure_Flack 0.26(11)
_refine_ls_extinction_method none
_refine_ls_goodness_of_fit_ref 1.071
_refine_ls_hydrogen_treatment constr
_refine_ls_matrix_type full
_refine_ls_number_parameters 236
_refine_ls_number_reflns 3717
_refine_ls_number_restraints 0
_refine_ls_restrained_S_all 1.071
_refine_ls_R_factor_all 0.0690
_refine_ls_R_factor_gt 0.0554
_refine_ls_shift/su_max 0.000
_refine_ls_shift/su_mean 0.000
_refine_ls_structure_factor_coef Fsqd
_refine_ls_weighting_details 'calc w = 1/[\s^2^(Fo^2^)+(0.06P)^2^] where P=(Fo^2^+2Fc^2^)/3'
_refine_ls_weighting_scheme calc
_refine_ls_wR_factor_gt 0.1198
_refine_ls_wR_factor_ref 0.1228
_reflns_number_gt 2909
_reflns_number_total 3717
_reflns_threshold_expression I>2\s(I)
_cod_data_source_file cf2014.cif
_cod_data_source_block II
_cod_original_sg_symbol_H-M 'P 21 21 21 '
_cod_database_code 2208815

loop_
_symmetry_equiv_pos_as_xyz
'x, y, z'
'-x+1/2, -y, z+1/2'
'x+1/2, -y+1/2, -z'
'-x, y+1/2, -z+1/2'

loop_
_atom_site_type_symbol
_atom_site_label
_atom_site_fract_x
_atom_site_fract_y
_atom_site_fract_z
_atom_site_U_iso_or_equiv
_atom_site_adp_type
_atom_site_calc_flag
_atom_site_refinement_flags
_atom_site_occupancy
C C1 0.5825(4) 1.0327(3) 0.04421(12) 0.0417(7) Uani d . 1
H H1 0.6531 0.9608 0.0439 0.050 Uiso calc R 1
C C2 0.6870(5) 1.1457(3) 0.03194(16) 0.0573(9) Uani d . 1
H H2A 0.6199 1.2174 0.0379 0.069 Uiso calc R 1
H H2B 0.7765 1.1486 0.0618 0.069 Uiso calc R 1
C C3 0.7562(4) 1.1458(3) -0.03345(17) 0.0565(9) Uani d . 1
H H3A 0.8211 1.2184 -0.0398 0.068 Uiso calc R 1
H H3B 0.8277 1.0763 -0.0388 0.068 Uiso calc R 1
C C4 0.6226(4) 1.1413(3) -0.08027(16) 0.0593(10) Uani d . 1
H H4A 0.6688 1.1428 -0.1221 0.071 Uiso calc R 1
H H4B 0.5517 1.2113 -0.0755 0.071 Uiso calc R 1
C C5 0.5219(5) 1.0238(3) -0.07086(13) 0.0531(9) Uani d . 1
H H5A 0.4335 1.0208 -0.1012 0.064 Uiso calc R 1
H H5B 0.5922 0.9541 -0.0776 0.064 Uiso calc R 1
C C6 0.4499(4) 1.0192(3) -0.00443(12) 0.0374(6) Uani d . 1
H H6 0.3714 1.0859 0.0004 0.045 Uiso calc R 1
C C7 0.5479(4) 0.9770(3) 0.14964(13) 0.0431(7) Uani d . 1
H H7 0.6221 0.9150 0.1413 0.052 Uiso calc R 1
C C8 0.4838(4) 0.9910(3) 0.21380(13) 0.0463(7) Uani d . 1
C C9 0.3662(4) 1.0787(3) 0.22781(14) 0.0499(8) Uani d . 1
C C10 0.3130(5) 1.0928(4) 0.28967(16) 0.0704(11) Uani d . 1
H H10 0.2375 1.1530 0.2997 0.084 Uiso calc R 1
C C11 0.3730(6) 1.0170(5) 0.33589(18) 0.0826(14) Uani d . 1
H H11 0.3363 1.0254 0.3769 0.099 Uiso calc R 1
C C12 0.4853(6) 0.9303(4) 0.32152(15) 0.0734(12) Uani d . 1
H H12 0.5270 0.8814 0.3532 0.088 Uiso calc R 1
C C13 0.5396(5) 0.9131(4) 0.26018(15) 0.0593(9) Uani d . 1
H H13 0.6119 0.8506 0.2506 0.071 Uiso calc R 1
C C14 0.1674(4) 0.8482(3) 0.10262(14) 0.0433(7) Uani d . 1
C C15 0.0614(5) 0.9045(3) 0.14196(16) 0.0613(9) Uani d . 1
H H15 -0.0023 0.9691 0.1282 0.074 Uiso calc R 1
C C16 0.0498(5) 0.8630(4) 0.20421(17) 0.0627(10) Uani d . 1
H H16 -0.0216 0.9018 0.2316 0.075 Uiso calc R 1
C C17 0.1411(5) 0.7669(3) 0.22527(17) 0.0597(9) Uani d . 1
C C18 0.2485(5) 0.7115(3) 0.18346(16) 0.0550(8) Uani d . 1
H H18 0.3119 0.6463 0.1967 0.066 Uiso calc R 1
C C19 0.2625(4) 0.7516(3) 0.12285(15) 0.0505(8) Uani d . 1
H H19 0.3354 0.7141 0.0955 0.061 Uiso calc R 1
N N1 0.5055(3) 1.0458(2) 0.10634(11) 0.0447(6) Uani d . 1
N N2 0.3606(3) 0.9035(2) 0.00238(11) 0.0473(6) Uani d . 1
H H2 0.4141 0.8381 -0.0055 0.057 Uiso calc R 1
O O1 0.3064(3) 1.1537(2) 0.18368(12) 0.0642(7) Uani d . 1
H H1A 0.3849 1.1595 0.1503 0.096 Uiso d R 1
O O2 0.0979(3) 1.0045(2) 0.01574(13) 0.0690(7) Uani d . 1
O O3 0.1128(4) 0.7882(2) -0.01073(12) 0.0748(8) Uani d . 1
C C20 0.1252(6) 0.7199(4) 0.28958(17) 0.0821(14) Uani d . 1
H H20E 0.0246 0.7038 0.2965 0.099 Uiso d R 1
H H20C 0.1585 0.7728 0.3155 0.099 Uiso d R 1
H H20D 0.1829 0.6564 0.2944 0.099 Uiso d R 1
S S1 0.17423(10) 0.88992(7) 0.02299(4) 0.0473(2) Uani d . 1

loop_
_atom_site_aniso_label
_atom_site_aniso_U_11
_atom_site_aniso_U_22
_atom_site_aniso_U_33
_atom_site_aniso_U_12
_atom_site_aniso_U_13
_atom_site_aniso_U_23
C1 0.0542(18) 0.0408(15) 0.0300(13) 0.0035(14) 0.0010(13) -0.0010(12)
C2 0.064(2) 0.0575(19) 0.0500(19) -0.0104(17) -0.0087(18) -0.0050(15)
C3 0.0450(16) 0.069(2) 0.056(2) -0.0059(16) 0.0028(16) 0.0051(17)
C4 0.055(2) 0.072(2) 0.051(2) -0.0071(17) 0.0078(16) 0.0279(17)
C5 0.058(2) 0.076(2) 0.0261(14) -0.0093(19) -0.0010(14) 0.0079(14)
C6 0.0401(15) 0.0414(13) 0.0306(13) 0.0002(12) 0.0031(11) 0.0066(11)
C7 0.0517(18) 0.0456(16) 0.0320(13) 0.0037(15) -0.0064(13) -0.0027(13)
C8 0.061(2) 0.0481(17) 0.0301(13) -0.0046(15) -0.0024(14) -0.0015(12)
C9 0.050(2) 0.062(2) 0.0371(15) -0.0060(16) 0.0038(13) -0.0080(14)
C10 0.068(2) 0.102(3) 0.0416(18) -0.011(2) 0.0099(18) -0.0100(19)
C11 0.079(3) 0.128(4) 0.040(2) -0.025(3) 0.0131(19) -0.007(2)
C12 0.077(3) 0.113(3) 0.0303(17) -0.016(3) -0.0065(18) 0.0211(19)
C13 0.066(2) 0.076(2) 0.0360(15) -0.003(2) -0.0056(16) 0.0100(15)
C14 0.0514(16) 0.0430(15) 0.0356(14) -0.0045(15) -0.0005(15) 0.0030(12)
C15 0.067(2) 0.058(2) 0.059(2) 0.0094(19) 0.0160(18) 0.0161(16)
C16 0.067(2) 0.072(2) 0.0492(19) 0.0121(19) 0.0278(18) 0.0046(16)
C17 0.065(3) 0.060(2) 0.054(2) -0.0158(18) 0.0073(17) 0.0152(17)
C18 0.066(2) 0.0496(19) 0.0496(19) 0.0059(17) 0.0006(17) 0.0083(15)
C19 0.058(2) 0.052(2) 0.0416(17) 0.0086(16) -0.0102(14) 0.0026(14)
N1 0.0552(16) 0.0476(14) 0.0312(12) -0.0002(12) -0.0006(12) -0.0025(11)
N2 0.0501(16) 0.0493(13) 0.0426(13) -0.0082(12) -0.0083(11) 0.0102(11)
O1 0.0790(18) 0.0645(15) 0.0490(13) 0.0170(14) 0.0029(13) -0.0011(11)
O2 0.0632(14) 0.0701(15) 0.0736(17) 0.0022(12) 0.0032(13) 0.0379(14)
O3 0.100(2) 0.0766(17) 0.0473(15) -0.0408(16) -0.0108(13) 0.0125(11)
C20 0.099(4) 0.102(3) 0.045(2) -0.020(3) 0.012(2) 0.010(2)
S1 0.0501(4) 0.0493(4) 0.0426(4) -0.0082(4) -0.0083(4) 0.0102(3)

loop_
_atom_type_symbol
_atom_type_description
_atom_type_scat_dispersion_real
_atom_type_scat_dispersion_imag
_atom_type_scat_source
C C 0.0033 0.0016 'International Tables Vol C Tables 4.2.6.8 and 6.1.1.4'
H H 0.0000 0.0000 'International Tables Vol C Tables 4.2.6.8 and 6.1.1.4'
N N 0.0061 0.0033 'International Tables Vol C Tables 4.2.6.8 and 6.1.1.4'
O O 0.0106 0.0060 'International Tables Vol C Tables 4.2.6.8 and 6.1.1.4'
S S 0.1246 0.1234 'International Tables Vol C Tables 4.2.6.8 and 6.1.1.4'

loop_
_geom_angle_atom_site_label_1
_geom_angle_atom_site_label_2
_geom_angle_atom_site_label_3
_geom_angle
N1 C1 C6 109.1(3)
N1 C1 C2 108.0(2)
C6 C1 C2 111.1(2)
N1 C1 H1 109.5
C6 C1 H1 109.5
C2 C1 H1 109.5
C3 C2 C1 111.5(3)
C3 C2 H2A 109.3
C1 C2 H2A 109.3
C3 C2 H2B 109.3
C1 C2 H2B 109.3
H2A C2 H2B 108.0
C4 C3 C2 110.7(3)
C4 C3 H3A 109.5
C2 C3 H3A 109.5
C4 C3 H3B 109.5
C2 C3 H3B 109.5
H3A C3 H3B 108.1
C3 C4 C5 109.2(3)
C3 C4 H4A 109.8
C5 C4 H4A 109.8
C3 C4 H4B 109.8
C5 C4 H4B 109.8
H4A C4 H4B 108.3
C6 C5 C4 110.5(3)
C6 C5 H5A 109.6
C4 C5 H5A 109.6
C6 C5 H5B 109.6
C4 C5 H5B 109.6
H5A C5 H5B 108.1
N2 C6 C1 111.7(2)
N2 C6 C5 107.9(2)
C1 C6 C5 111.2(3)
N2 C6 H6 108.6
C1 C6 H6 108.6
C5 C6 H6 108.6
N1 C7 C8 121.9(3)
N1 C7 H7 119.0
C8 C7 H7 119.0
C13 C8 C9 120.1(3)
C13 C8 C7 118.9(3)
C9 C8 C7 121.0(3)
O1 C9 C8 121.6(3)
O1 C9 C10 118.8(3)
C8 C9 C10 119.5(3)
C11 C10 C9 119.9(4)
C11 C10 H10 120.1
C9 C10 H10 120.1
C12 C11 C10 120.1(4)
C12 C11 H11 119.9
C10 C11 H11 119.9
C11 C12 C13 121.4(4)
C11 C12 H12 119.3
C13 C12 H12 119.3
C8 C13 C12 118.9(4)
C8 C13 H13 120.6
C12 C13 H13 120.6
C15 C14 C19 120.9(3)
C15 C14 S1 119.9(3)
C19 C14 S1 119.0(2)
C14 C15 C16 118.6(3)
C14 C15 H15 120.7
C16 C15 H15 120.7
C17 C16 C15 121.7(3)
C17 C16 H16 119.2
C15 C16 H16 119.2
C16 C17 C18 118.0(3)
C16 C17 C20 122.1(4)
C18 C17 C20 119.9(4)
C19 C18 C17 121.1(3)
C19 C18 H18 119.5
C17 C18 H18 119.5
C18 C19 C14 119.8(3)
C18 C19 H19 120.1
C14 C19 H19 120.1
C7 N1 C1 119.4(3)
C6 N2 S1 125.4(2)
C6 N2 H2 117.3
S1 N2 H2 117.3
C9 O1 H1A 108.8
C17 C20 H20E 108.6
C17 C20 H20C 109.8
H20E C20 H20C 109.8
C17 C20 H20D 110.7
H20E C20 H20D 109.7
H20C C20 H20D 108.2
O2 S1 O3 119.61(17)
O2 S1 N2 107.69(15)
O3 S1 N2 105.62(16)
O2 S1 C14 108.96(16)
O3 S1 C14 105.75(14)
N2 S1 C14 108.83(14)

loop_
_geom_bond_atom_site_label_1
_geom_bond_atom_site_label_2
_geom_bond_distance
C1 N1 1.476(4)
C1 C6 1.506(4)
C1 C2 1.532(4)
C1 H1 0.980
C2 C3 1.507(5)
C2 H2A 0.970
C2 H2B 0.970
C3 C4 1.478(5)
C3 H3A 0.970
C3 H3B 0.970
C4 C5 1.547(5)
C4 H4A 0.970
C4 H4B 0.970
C5 C6 1.538(4)
C5 H5A 0.970
C5 H5B 0.970
C6 N2 1.477(4)
C6 H6 0.980
C7 N1 1.247(4)
C7 C8 1.476(4)
C7 H7 0.930
C8 C13 1.389(4)
C8 C9 1.394(5)
C9 O1 1.346(4)
C9 C10 1.400(4)
C10 C11 1.385(7)
C10 H10 0.930
C11 C12 1.358(6)
C11 H11 0.930
C12 C13 1.397(5)
C12 H12 0.930
C13 H13 0.930
C14 C15 1.356(5)
C14 C19 1.386(4)
C14 S1 1.765(3)
C15 C16 1.411(5)
C15 H15 0.930
C16 C17 1.371(5)
C16 H16 0.930
C17 C18 1.392(5)
C17 C20 1.476(5)
C18 C19 1.374(4)
C18 H18 0.930
C19 H19 0.930
N2 S1 1.586(3)
N2 H2 0.860
O1 H1A 0.960
O2 S1 1.418(3)
O3 S1 1.425(3)
C20 H20E 0.850
C20 H20C 0.850
C20 H20D 0.850

loop_
_geom_hbond_atom_site_label_D
_geom_hbond_atom_site_label_H
_geom_hbond_atom_site_label_A
_geom_hbond_site_symmetry_A
_geom_hbond_distance_DH
_geom_hbond_distance_HA
_geom_hbond_distance_DA
_geom_hbond_angle_DHA
O1 H1A N1 . 0.96 1.85 2.603(4) 133
C3 H3B O2 1_655 0.97 2.61 3.357(5) 134
N2 H2 O3 3_565 0.86 2.16 2.953(4) 153
C13 H13 O1 4_645 0.93 2.67 3.349(5) 130

loop_
_cod_related_entry_id
_cod_related_entry_database
_cod_related_entry_code
1 ChemSpider 21179459
